data_1514422
loop_
_publ_author_name
'G\"ulak, Samet'
'Stepanek, Ondrej'
'Malberg, Jennifer'
'Rad, Babak Rezaei'
'Kotora, Martin'
'Wolf, Robert'
'Jacobi von Wangelin, Axel'

_publ_section_title
;
 Highly chemoselective cobalt-catalyzed biaryl coupling reactions
;
_journal_issue 2
_journal_name_full 'Chemical Science'
_journal_page_first 776
_journal_paper_doi 10.1039/c2sc21667a
_journal_volume 4
_journal_year 2013
_chemical_formula_sum 'C36 H40 Co K O4'
_chemical_formula_weight 634.71
_chemical_name_systematic
;
?
;
_space_group_IT_number 14
_symmetry_cell_setting monoclinic
_symmetry_space_group_name_Hall '-P 2ybc'
_symmetry_space_group_name_H-M 'P 1 21/c 1'
_atom_sites_solution_hydrogens geom
_atom_sites_solution_primary direct
_atom_sites_solution_secondary difmap
_audit_creation_method SHELXL-97
_cell_angle_alpha 90.00
_cell_angle_beta 102.870(2)
_cell_angle_gamma 90.00
_cell_formula_units_Z 8
_cell_length_a 15.4085(3)
_cell_length_b 20.2602(3)
_cell_length_c 21.0264(4)
_cell_measurement_reflns_used 10003
_cell_measurement_temperature 123.01(11)
_cell_measurement_theta_max 63.7682
_cell_measurement_theta_min 3.0643
_cell_volume 6399.1(2)
_computing_molecular_graphics 'SXGRAPH (Farrugia, 1999)'
_computing_publication_material 'PLATON (Spek, 2003)'
_computing_structure_refinement 'SHELXL-97 (Sheldrick, 1997)'
_computing_structure_solution 'SIR-92 (Altomare, 1993)'
_diffrn_ambient_temperature 123.01(11)
_diffrn_detector_area_resol_mean 10.3546
_diffrn_measured_fraction_theta_full 0.953
_diffrn_measured_fraction_theta_max 0.953
_diffrn_measurement_details
;
1 omega -27.00 55.00 0.5000 7.0000
omega____ theta____ kappa____ phi______ frames
- 40.8939 -57.0000 -120.0000 164

2 omega 15.00 74.00 0.5000 7.0000
omega____ theta____ kappa____ phi______ frames
- 40.8939 37.0000 90.0000 118

3 omega -110.00 -16.00 0.5000 40.0000
omega____ theta____ kappa____ phi______ frames
- -83.0000 125.0000 -30.0000 188

4 omega 60.00 152.00 0.5000 40.0000
omega____ theta____ kappa____ phi______ frames
- 86.6697 45.0000 -90.0000 184

5 omega 65.00 104.00 0.5000 40.0000
omega____ theta____ kappa____ phi______ frames
- 86.6697 61.0000 0.0000 78

6 omega 123.00 155.00 0.5000 40.0000
omega____ theta____ kappa____ phi______ frames
- 86.6697 61.0000 0.0000 64

7 omega 9.00 102.00 0.5000 40.0000
omega____ theta____ kappa____ phi______ frames
- 86.6697 -94.0000 150.0000 186

8 omega 7.00 120.00 0.5000 7.0000
omega____ theta____ kappa____ phi______ frames
- 40.8939 77.0000 -60.0000 226

9 omega 15.00 117.00 0.5000 7.0000
omega____ theta____ kappa____ phi______ frames
- 40.8939 37.0000 -150.0000 204

10 omega 56.00 81.00 0.5000 40.0000
omega____ theta____ kappa____ phi______ frames
- 86.6697 61.0000 90.0000 50

;
_diffrn_measurement_device_type 'SuperNova, Single source at offset), Atlas'
_diffrn_measurement_method '\w scans'
_diffrn_orient_matrix_UB_11 0.0328713000
_diffrn_orient_matrix_UB_12 0.0497505000
_diffrn_orient_matrix_UB_13 0.0556307000
_diffrn_orient_matrix_UB_21 0.0333352000
_diffrn_orient_matrix_UB_22 -0.0573400000
_diffrn_orient_matrix_UB_23 0.0470690000
_diffrn_orient_matrix_UB_31 0.0912462000
_diffrn_orient_matrix_UB_32 0.0030434000
_diffrn_orient_matrix_UB_33 -0.0185420000
_diffrn_radiation_monochromator mirror
_diffrn_radiation_source 'SuperNova (Cu) X-ray Source'
_diffrn_radiation_type 'Cu K\a'
_diffrn_radiation_wavelength 1.5418
_diffrn_reflns_av_R_equivalents 0.0404
_diffrn_reflns_av_sigmaI/netI 0.0981
_diffrn_reflns_limit_h_max 17
_diffrn_reflns_limit_h_min -16
_diffrn_reflns_limit_k_max 17
_diffrn_reflns_limit_k_min -23
_diffrn_reflns_limit_l_max 24
_diffrn_reflns_limit_l_min -23
_diffrn_reflns_number 27567
_diffrn_reflns_theta_full 63.86
_diffrn_reflns_theta_max 63.7682
_diffrn_reflns_theta_min 3.0643
_exptl_absorpt_coefficient_mu 5.660
_exptl_absorpt_correction_T_max 0.912
_exptl_absorpt_correction_T_min 0.414
_exptl_absorpt_correction_type gaussian
_exptl_absorpt_process_details
;
CrysAlisPro, Agilent Technologies,
Version 1.171.36.8 (release 13-04-2012 CrysAlis171 .NET)
(compiled Apr 13 2012,18:42:44)
Numerical absorption correction based on gaussian integration over
a multifaceted crystal model
;
_exptl_crystal_colour grey
_exptl_crystal_description rod
_exptl_crystal_size_max 0.3388
_exptl_crystal_size_mid 0.0899
_exptl_crystal_size_min 0.0421
_refine_diff_density_max 1.301
_refine_diff_density_min -0.372
_refine_diff_density_rms 0.083
_refine_ls_extinction_method none
_refine_ls_goodness_of_fit_ref 1.029
_refine_ls_hydrogen_treatment mixed
_refine_ls_matrix_type full
_refine_ls_number_parameters 777
_refine_ls_number_reflns 10081
_refine_ls_number_restraints 28
_refine_ls_restrained_S_all 1.042
_refine_ls_R_factor_all 0.0956
_refine_ls_R_factor_gt 0.0631
_refine_ls_shift/su_max 0.005
_refine_ls_shift/su_mean 0.000
_refine_ls_structure_factor_coef Fsqd
_refine_ls_weighting_details 'calc w=1/[\s^2^(Fo^2^)+(0.1081P)^2^+2.3405P] where P=(Fo^2^+2Fc^2^)/3'
_refine_ls_weighting_scheme calc
_refine_ls_wR_factor_gt 0.1601
_refine_ls_wR_factor_ref 0.1800
_reflns_number_gt 7024
_reflns_number_total 10081
_reflns_threshold_expression >2sigma(I)
_cod_data_source_file c2sc21667a.txt
_cod_data_source_block 4
_cod_original_sg_symbol_H-M P2(1)/c
_cod_database_code 1514422

loop_
_symmetry_equiv_pos_as_xyz
'x, y, z'
'-x, y+1/2, -z+1/2'
'-x, -y, -z'
'x, -y-1/2, z-1/2'

loop_
_atom_site_label
_atom_site_type_symbol
_atom_site_fract_x
_atom_site_fract_y
_atom_site_fract_z
_atom_site_U_iso_or_equiv
_atom_site_adp_type
_atom_site_occupancy
_atom_site_symmetry_multiplicity
_atom_site_calc_flag
_atom_site_refinement_flags
_atom_site_disorder_assembly
_atom_site_disorder_group
C1 C 0.8005(3) 0.1959(2) 0.0829(2) 0.0337(11) Uani 1 1 d . . .
H60A H 0.8404 0.2039 0.1256 0.040 Uiso 1 1 calc R . .
C2 C 0.7730(3) 0.1301(2) 0.0659(2) 0.0352(11) Uani 1 1 d . . .
H45A H 0.7859 0.0939 0.0976 0.042 Uiso 1 1 calc R . .
C3 C 0.7330(3) 0.1187(2) 0.0000(2) 0.0349(11) Uani 1 1 d . . .
H42A H 0.7156 0.0743 -0.0164 0.042 Uiso 1 1 calc R . .
C4 C 0.7225(3) 0.1748(2) -0.0427(2) 0.0291(10) Uani 1 1 d . . .
C5 C 0.6004(3) 0.4047(2) -0.0594(2) 0.0396(12) Uani 1 1 d . . .
H5 H 0.5758 0.3994 -0.1037 0.047 Uiso 1 1 calc R . .
C6 C 0.5896(3) 0.4636(2) -0.0296(3) 0.0478(13) Uani 1 1 d . . .
H61A H 0.5575 0.4976 -0.0537 0.057 Uiso 1 1 calc R . .
C7 C 0.6262(3) 0.4727(2) 0.0363(3) 0.0494(14) Uani 1 1 d . . .
H68A H 0.6186 0.5127 0.0561 0.059 Uiso 1 1 calc R . .
C8 C 0.6732(3) 0.4231(2) 0.0720(3) 0.0402(12) Uani 1 1 d . . .
H30A H 0.6969 0.4296 0.1162 0.048 Uiso 1 1 calc R . .
C9 C 0.7368(3) 0.3100(2) 0.0789(2) 0.0317(10) Uani 1 1 d . . .
H27A H 0.7630 0.3164 0.1228 0.038 Uiso 1 1 calc R . .
C10 C 0.6589(3) 0.2899(2) -0.0524(2) 0.0320(10) Uani 1 1 d . A .
C11 C 0.7479(3) 0.2504(2) 0.0506(2) 0.0300(10) Uani 1 1 d . . .
C12 C 0.7067(3) 0.2396(2) -0.0172(2) 0.0282(10) Uani 1 1 d . A .
C13 C 0.6483(3) 0.3523(2) -0.0238(2) 0.0337(11) Uani 1 1 d . . .
C14 C 0.6867(3) 0.3622(2) 0.0435(2) 0.0331(11) Uani 1 1 d . . .
C15 C 0.9602(3) 0.2020(2) -0.0242(2) 0.0304(10) Uani 1 1 d . . .
C16 C 0.9853(3) 0.1653(2) 0.0354(2) 0.0358(11) Uani 1 1 d . . .
H6A H 1.0121 0.1870 0.0768 0.043 Uiso 1 1 calc R . .
C17 C 0.9652(3) 0.0972(2) 0.0321(2) 0.0405(12) Uani 1 1 d . . .
H53A H 0.9767 0.0695 0.0713 0.049 Uiso 1 1 calc R . .
C18 C 0.9221(3) 0.0722(2) -0.0294(2) 0.0339(11) Uani 1 1 d . . .
H37A H 0.8955 0.0281 -0.0311 0.041 Uiso 1 1 calc R . .
C19 C 0.9334(3) 0.0644(2) -0.2641(2) 0.0366(11) Uani 1 1 d . . .
H34A H 0.9213 0.0194 -0.2660 0.044 Uiso 1 1 calc R . .
C20 C 0.9436(3) 0.0966(2) -0.3191(2) 0.0435(12) Uani 1 1 d . . .
H31A H 0.9364 0.0737 -0.3582 0.052 Uiso 1 1 calc R . .
C21 C 0.9644(3) 0.1631(2) -0.3167(2) 0.0391(12) Uani 1 1 d . . .
H1A H 0.9741 0.1842 -0.3539 0.047 Uiso 1 1 calc R . .
C22 C 0.9709(3) 0.1981(2) -0.2603(2) 0.0331(11) Uani 1 1 d . . .
H24A H 0.9814 0.2434 -0.2601 0.040 Uiso 1 1 calc R . .
C23 C 0.9710(3) 0.2010(2) -0.1416(2) 0.0276(10) Uani 1 1 d . A .
C24 C 0.9308(3) 0.0668(2) -0.1465(2) 0.0301(10) Uani 1 1 d . . .
H11A H 0.9200 0.0216 -0.1473 0.036 Uiso 1 1 calc R . .
C25 C 0.9592(3) 0.1702(2) -0.0862(2) 0.0286(10) Uani 1 1 d . A .
C26 C 0.9363(3) 0.1004(2) -0.0894(2) 0.0293(10) Uani 1 1 d . . .
C27 C 0.9409(3) 0.0982(2) -0.2044(2) 0.0304(10) Uani 1 1 d . . .
C28 C 0.9619(3) 0.1665(2) -0.2021(2) 0.0283(10) Uani 1 1 d . . .
C29 C 0.6357(4) 0.2414(3) -0.2668(2) 0.0558(15) Uani 1 1 d . . .
H65A H 0.5807 0.2168 -0.2804 0.067 Uiso 0.850(9) 1 calc PR A 1
H65B H 0.6659 0.2417 -0.3026 0.067 Uiso 0.850(9) 1 calc PR A 1
H65C H 0.5874 0.2131 -0.2608 0.067 Uiso 0.150(9) 1 calc PR A 2
H65D H 0.6377 0.2397 -0.3125 0.067 Uiso 0.150(9) 1 calc PR A 2
C30 C 0.6158(4) 0.3094(3) -0.2505(3) 0.0648(17) Uani 1 1 d . A .
H70A H 0.5783 0.3304 -0.2882 0.078 Uiso 0.779(8) 1 calc PR B 1
H70B H 0.5840 0.3091 -0.2156 0.078 Uiso 0.779(8) 1 calc PR B 1
H70C H 0.5662 0.3076 -0.2291 0.078 Uiso 0.221(8) 1 calc PR B 2
H70D H 0.5953 0.3329 -0.2912 0.078 Uiso 0.221(8) 1 calc PR B 2
C31 C 0.7130(4) 0.1456(3) -0.2261(3) 0.0530(15) Uani 1 1 d . . .
H33A H 0.6640 0.1265 -0.2569 0.080 Uiso 0.850(9) 1 calc PR A 1
H33B H 0.7255 0.1194 -0.1871 0.080 Uiso 0.850(9) 1 calc PR A 1
H33C H 0.7646 0.1466 -0.2447 0.080 Uiso 0.850(9) 1 calc PR A 1
H33X H 0.6634 0.1276 -0.2572 0.080 Uiso 0.150(9) 1 calc PR A 2
H33Y H 0.7087 0.1331 -0.1829 0.080 Uiso 0.150(9) 1 calc PR A 2
H33Z H 0.7675 0.1287 -0.2347 0.080 Uiso 0.150(9) 1 calc PR A 2
C32 C 0.6820(5) 0.4141(3) -0.2228(4) 0.088(2) Uani 1 1 d . . .
H72A H 0.6401 0.4313 -0.2599 0.131 Uiso 0.850(9) 1 calc PR A 1
H72B H 0.7381 0.4362 -0.2187 0.131 Uiso 0.850(9) 1 calc PR A 1
H72C H 0.6600 0.4214 -0.1841 0.131 Uiso 0.850(9) 1 calc PR A 1
H72X H 0.6355 0.4160 -0.2617 0.131 Uiso 0.150(9) 1 calc PR A 2
H72Y H 0.7359 0.4317 -0.2317 0.131 Uiso 0.150(9) 1 calc PR A 2
H72Z H 0.6650 0.4397 -0.1891 0.131 Uiso 0.150(9) 1 calc PR A 2
C33 C 0.9511(4) 0.4258(3) -0.1537(2) 0.0486(14) Uani 1 1 d . . .
H33D H 0.9141 0.4643 -0.1669 0.058 Uiso 0.779(8) 1 calc PR B 1
H33E H 1.0080 0.4335 -0.1650 0.058 Uiso 0.779(8) 1 calc PR B 1
H33F H 0.9422 0.4724 -0.1637 0.058 Uiso 0.221(8) 1 calc PR B 2
H33G H 1.0052 0.4126 -0.1667 0.058 Uiso 0.221(8) 1 calc PR B 2
C34 C 0.9654(3) 0.4179(2) -0.0837(2) 0.0417(12) Uani 1 1 d . A .
H34B H 1.0127 0.3860 -0.0693 0.050 Uiso 0.779(8) 1 calc PR B 1
H34C H 0.9849 0.4597 -0.0629 0.050 Uiso 0.779(8) 1 calc PR B 1
H34D H 1.0277 0.4069 -0.0676 0.050 Uiso 0.221(8) 1 calc PR B 2
H34E H 0.9561 0.4607 -0.0657 0.050 Uiso 0.221(8) 1 calc PR B 2
C35 C 0.8963(4) 0.3805(3) -0.2564(2) 0.0600(16) Uani 1 1 d . . .
H57A H 0.9363 0.4139 -0.2653 0.090 Uiso 0.779(8) 1 calc PR B 1
H57B H 0.8360 0.3943 -0.2733 0.090 Uiso 0.779(8) 1 calc PR B 1
H57C H 0.9070 0.3399 -0.2769 0.090 Uiso 0.779(8) 1 calc PR B 1
H57X H 0.9362 0.4135 -0.2661 0.090 Uiso 0.221(8) 1 calc PR B 2
H57Y H 0.8406 0.3831 -0.2877 0.090 Uiso 0.221(8) 1 calc PR B 2
H57Z H 0.9219 0.3376 -0.2583 0.090 Uiso 0.221(8) 1 calc PR B 2
C36 C 0.9065(4) 0.3927(3) 0.0062(2) 0.0519(14) Uani 1 1 d . . .
H2A H 0.9355 0.4324 0.0250 0.078 Uiso 0.779(8) 1 calc PR B 1
H2B H 0.9443 0.3555 0.0208 0.078 Uiso 0.779(8) 1 calc PR B 1
H2C H 0.8513 0.3875 0.0197 0.078 Uiso 0.779(8) 1 calc PR B 1
H2X H 0.9387 0.4329 0.0190 0.078 Uiso 0.221(8) 1 calc PR B 2
H2Y H 0.9294 0.3586 0.0372 0.078 Uiso 0.221(8) 1 calc PR B 2
H2Z H 0.8445 0.3996 0.0051 0.078 Uiso 0.221(8) 1 calc PR B 2
C41 C 0.6672(3) 0.7064(2) 0.2858(2) 0.0338(11) Uani 1 1 d . C .
H55A H 0.7058 0.7131 0.3291 0.041 Uiso 1 1 calc R . .
C42 C 0.6411(3) 0.6409(2) 0.2649(2) 0.0378(11) Uani 1 1 d . C .
H41A H 0.6542 0.6034 0.2950 0.045 Uiso 1 1 calc R . .
C43 C 0.6024(3) 0.6317(2) 0.1989(2) 0.0352(11) Uani 1 1 d . C .
H18A H 0.5863 0.5876 0.1809 0.042 Uiso 1 1 calc R . .
C44 C 0.5907(3) 0.6889(2) 0.1582(2) 0.0306(10) Uani 1 1 d . C .
C45 C 0.4657(3) 0.9173(2) 0.1473(3) 0.0434(12) Uani 1 1 d . . .
H58A H 0.4391 0.9120 0.1034 0.052 Uiso 1 1 calc R . .
C46 C 0.4555(3) 0.9755(3) 0.1770(3) 0.0516(14) Uani 1 1 d . . .
H62A H 0.4219 1.0092 0.1535 0.062 Uiso 1 1 calc R . .
C47 C 0.4953(4) 0.9846(3) 0.2426(3) 0.0550(15) Uani 1 1 d . . .
H64A H 0.4878 1.0244 0.2628 0.066 Uiso 1 1 calc R . .
C48 C 0.5457(4) 0.9350(3) 0.2777(3) 0.0487(14) Uani 1 1 d . . .
H49A H 0.5726 0.9418 0.3214 0.058 Uiso 1 1 calc R . .
C49 C 0.6058(3) 0.8208(2) 0.2832(2) 0.0362(11) Uani 1 1 d . . .
H38A H 0.6319 0.8264 0.3272 0.043 Uiso 1 1 calc R . .
C50 C 0.5256(3) 0.8030(2) 0.1516(2) 0.0310(10) Uani 1 1 d . C .
C51 C 0.6157(3) 0.7612(2) 0.2534(2) 0.0303(10) Uani 1 1 d . . .
C52 C 0.5741(3) 0.7524(2) 0.1858(2) 0.0289(10) Uani 1 1 d . C .
C53 C 0.5155(3) 0.8650(2) 0.1812(2) 0.0337(11) Uani 1 1 d . . .
C54 C 0.5567(3) 0.8737(2) 0.2478(2) 0.0361(11) Uani 1 1 d . . .
C55 C 0.8290(3) 0.7157(2) 0.1764(2) 0.0317(10) Uani 1 1 d . C .
C56 C 0.8535(3) 0.6812(2) 0.2370(2) 0.0332(11) Uani 1 1 d . C .
H17A H 0.8791 0.7044 0.2778 0.040 Uiso 1 1 calc R . .
C57 C 0.8352(3) 0.6132(2) 0.2363(2) 0.0377(11) Uani 1 1 d . C .
H52A H 0.8467 0.5870 0.2765 0.045 Uiso 1 1 calc R . .
C58 C 0.7930(3) 0.5855(2) 0.1756(2) 0.0339(11) Uani 1 1 d . C .
H59A H 0.7673 0.5412 0.1753 0.041 Uiso 1 1 calc R . .
C59 C 0.8052(3) 0.5688(2) -0.0585(2) 0.0410(12) Uani 1 1 d . . .
H29A H 0.7933 0.5238 -0.0587 0.049 Uiso 1 1 calc R . .
C60 C 0.8153(3) 0.5987(2) -0.1146(2) 0.0439(13) Uani 1 1 d . . .
H22A H 0.8103 0.5741 -0.1525 0.053 Uiso 1 1 calc R . .
C61 C 0.8332(3) 0.6666(2) -0.1151(2) 0.0429(12) Uani 1 1 d . . .
H21A H 0.8402 0.6867 -0.1533 0.051 Uiso 1 1 calc R . .
C62 C 0.8403(3) 0.7029(2) -0.0598(2) 0.0343(11) Uani 1 1 d . . .
H39A H 0.8518 0.7479 -0.0610 0.041 Uiso 1 1 calc R . .
C63 C 0.8386(3) 0.7102(2) 0.0585(2) 0.0290(10) Uani 1 1 d . C .
C64 C 0.8037(3) 0.5758(2) 0.0591(2) 0.0336(11) Uani 1 1 d . . .
H43A H 0.7945 0.5305 0.0601 0.040 Uiso 1 1 calc R . .
C65 C 0.8278(3) 0.6815(2) 0.1148(2) 0.0296(10) Uani 1 1 d . . .
C66 C 0.8083(3) 0.6114(2) 0.1152(2) 0.0316(10) Uani 1 1 d . . .
C67 C 0.8124(3) 0.6050(2) -0.0002(2) 0.0335(11) Uani 1 1 d . . .
C68 C 0.8307(3) 0.6743(2) -0.0008(2) 0.0300(10) Uani 1 1 d . . .
C69 C 0.5041(3) 0.7474(3) -0.0654(2) 0.0442(13) Uani 1 1 d . . .
H56A H 0.4573 0.7177 -0.0591 0.053 Uiso 0.222(10) 1 calc PR C 1
H56B H 0.5063 0.7449 -0.1111 0.053 Uiso 0.222(10) 1 calc PR C 1
H56C H 0.4512 0.7203 -0.0781 0.053 Uiso 0.778(10) 1 calc PR C 2
H56D H 0.5338 0.7482 -0.1015 0.053 Uiso 0.778(10) 1 calc PR C 2
C70 C 0.4782(4) 0.8142(3) -0.0523(3) 0.0568(15) Uani 1 1 d . C .
H71A H 0.4291 0.8291 -0.0866 0.068 Uiso 0.222(10) 1 calc PR C 1
H71B H 0.4600 0.8160 -0.0111 0.068 Uiso 0.222(10) 1 calc PR C 1
H71C H 0.4465 0.8340 -0.0929 0.068 Uiso 0.778(10) 1 calc PR C 2
H71D H 0.4375 0.8122 -0.0232 0.068 Uiso 0.778(10) 1 calc PR C 2
C71 C 0.5854(3) 0.6534(2) -0.0222(3) 0.0427(12) Uani 1 1 d . . .
H35A H 0.5384 0.6341 -0.0546 0.064 Uiso 0.222(10) 1 calc PR C 1
H35B H 0.5775 0.6420 0.0205 0.064 Uiso 0.222(10) 1 calc PR C 1
H35C H 0.6417 0.6370 -0.0276 0.064 Uiso 0.222(10) 1 calc PR C 1
H35X H 0.5386 0.6339 -0.0546 0.064 Uiso 0.778(10) 1 calc PR C 2
H35Y H 0.5939 0.6282 0.0174 0.064 Uiso 0.778(10) 1 calc PR C 2
H35Z H 0.6395 0.6536 -0.0376 0.064 Uiso 0.778(10) 1 calc PR C 2
C72 C 0.5305(5) 0.9218(3) -0.0214(3) 0.0707(19) Uani 1 1 d . . .
H67A H 0.4871 0.9450 -0.0535 0.106 Uiso 0.222(10) 1 calc PR C 1
H67B H 0.5842 0.9474 -0.0104 0.106 Uiso 0.222(10) 1 calc PR C 1
H67C H 0.5077 0.9150 0.0170 0.106 Uiso 0.222(10) 1 calc PR C 1
H67X H 0.4851 0.9336 -0.0589 0.106 Uiso 0.778(10) 1 calc PR C 2
H67Y H 0.5830 0.9475 -0.0208 0.106 Uiso 0.778(10) 1 calc PR C 2
H67Z H 0.5095 0.9305 0.0175 0.106 Uiso 0.778(10) 1 calc PR C 2
C73 C 0.8238(3) 0.9296(2) 0.0520(2) 0.0408(12) Uani 1 1 d . . .
H73A H 0.8326 0.9735 0.0362 0.049 Uiso 0.598(7) 1 calc PR D 1
H73B H 0.8739 0.9025 0.0472 0.049 Uiso 0.598(7) 1 calc PR D 1
H73C H 0.8856 0.9261 0.0492 0.049 Uiso 0.402(7) 1 calc PR D 2
H73D H 0.8014 0.9710 0.0317 0.049 Uiso 0.402(7) 1 calc PR D 2
C74 C 0.8214(5) 0.9333(3) 0.1194(3) 0.079(2) Uani 1 1 d . C .
H74A H 0.8822 0.9395 0.1438 0.095 Uiso 0.598(7) 1 calc PR D 1
H74B H 0.7889 0.9730 0.1252 0.095 Uiso 0.598(7) 1 calc PR D 1
H74C H 0.8766 0.9144 0.1440 0.095 Uiso 0.402(7) 1 calc PR D 2
H74D H 0.8220 0.9797 0.1308 0.095 Uiso 0.402(7) 1 calc PR D 2
C75 C 0.7551(4) 0.8927(3) -0.0528(2) 0.0580(15) Uani 1 1 d . . .
H69A H 0.7868 0.9294 -0.0655 0.087 Uiso 0.598(7) 1 calc PR D 1
H69B H 0.6975 0.8894 -0.0817 0.087 Uiso 0.598(7) 1 calc PR D 1
H69C H 0.7879 0.8528 -0.0549 0.087 Uiso 0.598(7) 1 calc PR D 1
H69X H 0.7900 0.9299 -0.0604 0.087 Uiso 0.402(7) 1 calc PR D 2
H69Y H 0.6930 0.9034 -0.0662 0.087 Uiso 0.402(7) 1 calc PR D 2
H69Z H 0.7682 0.8555 -0.0773 0.087 Uiso 0.402(7) 1 calc PR D 2
C76 C 0.7804(4) 0.8963(3) 0.2127(3) 0.0645(18) Uani 1 1 d . . .
H48A H 0.8192 0.9326 0.2288 0.097 Uiso 0.598(7) 1 calc PR D 1
H48B H 0.7983 0.8582 0.2395 0.097 Uiso 0.598(7) 1 calc PR D 1
H48C H 0.7203 0.9078 0.2137 0.097 Uiso 0.598(7) 1 calc PR D 1
H48X H 0.8194 0.9306 0.2337 0.097 Uiso 0.402(7) 1 calc PR D 2
H48Y H 0.8089 0.8542 0.2228 0.097 Uiso 0.402(7) 1 calc PR D 2
H48Z H 0.7262 0.8973 0.2280 0.097 Uiso 0.402(7) 1 calc PR D 2
O1 O 0.6910(3) 0.2102(2) -0.2111(2) 0.0384(10) Uiso 0.850(9) 1 d PD A 1
O2 O 0.6936(3) 0.3441(2) -0.2314(3) 0.0493(12) Uiso 0.850(9) 1 d PD A 1
O11 O 0.7122(14) 0.2173(11) -0.2314(10) 0.0384(10) Uiso 0.150(9) 1 d PD A 2
O12 O 0.6944(18) 0.3547(13) -0.2043(9) 0.0493(12) Uiso 0.150(9) 1 d PD A 2
O3 O 0.9105(3) 0.3708(2) -0.1883(2) 0.0355(10) Uiso 0.779(8) 1 d PD A 1
O4 O 0.8892(3) 0.3969(3) -0.0639(2) 0.0352(10) Uiso 0.779(8) 1 d PD A 1
O13 O 0.8815(10) 0.3918(8) -0.1914(7) 0.0355(10) Uiso 0.221(8) 1 d PD A 2
O14 O 0.9170(10) 0.3732(7) -0.0577(7) 0.0352(10) Uiso 0.221(8) 1 d PD A 2
O5 O 0.5831(10) 0.7240(7) -0.0295(7) 0.0307(10) Uiso 0.222(10) 1 d PD C 1
O6 O 0.5512(12) 0.8521(8) -0.0502(8) 0.0425(11) Uiso 0.222(10) 1 d PD C 1
O15 O 0.5619(3) 0.7190(2) -0.0100(2) 0.0307(10) Uiso 0.778(10) 1 d PD C 2
O16 O 0.5505(3) 0.8548(2) -0.0243(3) 0.0425(11) Uiso 0.778(10) 1 d PD C 2
O7 O 0.7446(4) 0.9027(3) 0.0141(3) 0.0353(11) Uiso 0.598(7) 1 d PD C 1
O8 O 0.7855(4) 0.8822(3) 0.1484(3) 0.0339(11) Uiso 0.598(7) 1 d PD C 1
O17 O 0.7757(6) 0.8772(5) 0.0141(4) 0.0353(11) Uiso 0.402(7) 1 d PD C 2
O18 O 0.7595(6) 0.9069(5) 0.1393(4) 0.0339(11) Uiso 0.402(7) 1 d PD C 2
K1 K 0.81102(6) 0.28519(5) -0.12778(5) 0.0336(2) Uani 1 1 d . . .
K2 K 0.67598(6) 0.79595(4) 0.07359(5) 0.0315(2) Uani 1 1 d . C .
Co1 Co 0.85518(5) 0.15224(3) 0.00724(3) 0.0293(2) Uani 1 1 d . . .
Co2 Co 0.72384(5) 0.66662(3) 0.20846(3) 0.0296(2) Uani 1 1 d . . .
H4 H 0.702(3) 0.1662(19) -0.089(2) 0.020(10) Uiso 1 1 d . . .
H9 H 0.851(3) 0.761(2) 0.061(2) 0.043(13) Uiso 1 1 d . . .
H10 H 0.630(3) 0.286(2) -0.095(2) 0.035(13) Uiso 1 1 d . . .
H15 H 0.963(3) 0.249(2) -0.0218(19) 0.026(11) Uiso 1 1 d . . .
H23 H 0.987(3) 0.246(2) -0.141(2) 0.035(13) Uiso 1 1 d . . .
H44 H 0.566(3) 0.681(3) 0.112(3) 0.057(16) Uiso 1 1 d . . .
H50 H 0.499(3) 0.795(2) 0.107(2) 0.041(14) Uiso 1 1 d . . .
H55 H 0.836(3) 0.764(3) 0.177(2) 0.057(16) Uiso 1 1 d . . .

loop_
_atom_site_aniso_label
_atom_site_aniso_U_11
_atom_site_aniso_U_22
_atom_site_aniso_U_33
_atom_site_aniso_U_23
_atom_site_aniso_U_13
_atom_site_aniso_U_12
C1 0.038(3) 0.033(3) 0.027(2) 0.0058(19) 0.003(2) 0.006(2)
C2 0.041(3) 0.032(3) 0.037(3) 0.008(2) 0.016(2) 0.009(2)
C3 0.036(3) 0.025(2) 0.045(3) -0.002(2) 0.011(2) -0.001(2)
C4 0.025(2) 0.031(2) 0.031(3) -0.0017(19) 0.004(2) 0.0033(19)
C5 0.026(3) 0.039(3) 0.052(3) 0.009(2) 0.006(2) 0.000(2)
C6 0.035(3) 0.031(3) 0.078(4) 0.007(3) 0.014(3) -0.001(2)
C7 0.036(3) 0.031(3) 0.084(4) -0.005(3) 0.019(3) -0.002(2)
C8 0.032(3) 0.031(3) 0.058(3) -0.007(2) 0.013(2) -0.007(2)
C9 0.028(2) 0.038(3) 0.030(2) -0.002(2) 0.008(2) -0.004(2)
C10 0.027(2) 0.035(3) 0.034(3) 0.003(2) 0.006(2) -0.004(2)
C11 0.028(2) 0.031(2) 0.032(2) 0.0036(19) 0.008(2) -0.0050(19)
C12 0.021(2) 0.032(2) 0.032(2) 0.0009(19) 0.0063(19) -0.0038(18)
C13 0.023(2) 0.028(2) 0.052(3) 0.008(2) 0.012(2) -0.0050(19)
C14 0.024(2) 0.032(3) 0.044(3) -0.001(2) 0.010(2) -0.0057(19)
C15 0.027(2) 0.027(3) 0.036(3) 0.0022(19) 0.003(2) 0.0030(19)
C16 0.028(3) 0.043(3) 0.034(3) 0.002(2) 0.004(2) 0.005(2)
C17 0.045(3) 0.037(3) 0.042(3) 0.014(2) 0.015(2) 0.009(2)
C18 0.038(3) 0.018(2) 0.048(3) 0.008(2) 0.013(2) 0.0047(19)
C19 0.036(3) 0.026(2) 0.046(3) -0.010(2) 0.005(2) -0.007(2)
C20 0.051(3) 0.044(3) 0.036(3) -0.009(2) 0.009(2) -0.003(2)
C21 0.050(3) 0.037(3) 0.033(3) -0.002(2) 0.017(2) -0.015(2)
C22 0.030(3) 0.029(2) 0.040(3) 0.006(2) 0.007(2) -0.001(2)
C23 0.022(2) 0.023(2) 0.038(3) 0.0003(19) 0.0067(19) 0.0015(18)
C24 0.027(2) 0.017(2) 0.046(3) -0.0006(19) 0.008(2) -0.0035(18)
C25 0.027(2) 0.023(2) 0.035(3) 0.0027(18) 0.006(2) 0.0020(18)
C26 0.022(2) 0.025(2) 0.041(3) 0.0068(19) 0.006(2) 0.0045(18)
C27 0.025(2) 0.027(2) 0.038(3) -0.0002(19) 0.005(2) 0.0028(19)
C28 0.021(2) 0.026(2) 0.037(3) 0.0014(19) 0.0061(19) -0.0028(18)
C29 0.038(3) 0.089(5) 0.036(3) 0.007(3) -0.002(2) -0.004(3)
C30 0.047(4) 0.092(5) 0.050(3) 0.013(3) -0.003(3) 0.021(3)
C31 0.040(3) 0.071(4) 0.049(3) -0.015(3) 0.012(3) -0.009(3)
C32 0.083(5) 0.058(4) 0.134(7) 0.034(4) 0.051(5) 0.028(4)
C33 0.057(4) 0.043(3) 0.045(3) -0.003(2) 0.010(3) -0.015(3)
C34 0.038(3) 0.041(3) 0.044(3) 0.003(2) 0.007(2) -0.014(2)
C35 0.076(4) 0.074(4) 0.029(3) -0.005(3) 0.010(3) -0.001(3)
C36 0.064(4) 0.061(4) 0.033(3) -0.006(2) 0.016(3) -0.020(3)
C41 0.034(3) 0.042(3) 0.024(2) 0.0071(19) 0.004(2) -0.001(2)
C42 0.039(3) 0.035(3) 0.041(3) 0.007(2) 0.014(2) -0.002(2)
C43 0.032(3) 0.031(3) 0.044(3) -0.001(2) 0.012(2) -0.009(2)
C44 0.032(3) 0.026(2) 0.035(3) -0.0022(19) 0.009(2) -0.0019(19)
C45 0.035(3) 0.043(3) 0.053(3) 0.008(2) 0.011(2) 0.008(2)
C46 0.043(3) 0.039(3) 0.075(4) 0.003(3) 0.018(3) 0.011(2)
C47 0.046(3) 0.037(3) 0.086(5) -0.011(3) 0.023(3) 0.008(3)
C48 0.047(3) 0.047(3) 0.055(3) -0.018(3) 0.018(3) -0.005(3)
C49 0.034(3) 0.045(3) 0.030(2) -0.002(2) 0.008(2) -0.006(2)
C50 0.025(2) 0.037(3) 0.030(3) 0.001(2) 0.006(2) -0.002(2)
C51 0.027(2) 0.031(2) 0.034(2) -0.0001(19) 0.009(2) -0.0057(19)
C52 0.023(2) 0.038(3) 0.028(2) 0.0001(19) 0.0098(19) -0.0094(19)
C53 0.028(3) 0.035(3) 0.042(3) 0.001(2) 0.013(2) -0.002(2)
C54 0.029(3) 0.038(3) 0.044(3) -0.005(2) 0.013(2) -0.004(2)
C55 0.022(2) 0.026(2) 0.045(3) -0.001(2) 0.004(2) -0.0024(19)
C56 0.023(2) 0.034(3) 0.041(3) 0.001(2) 0.003(2) 0.0019(19)
C57 0.032(3) 0.033(3) 0.046(3) 0.012(2) 0.006(2) 0.006(2)
C58 0.034(3) 0.022(2) 0.044(3) 0.005(2) 0.007(2) -0.0007(19)
C59 0.040(3) 0.029(3) 0.050(3) -0.009(2) 0.002(2) 0.001(2)
C60 0.046(3) 0.043(3) 0.040(3) -0.006(2) 0.002(2) 0.005(2)
C61 0.042(3) 0.047(3) 0.039(3) 0.002(2) 0.006(2) 0.004(2)
C62 0.028(3) 0.029(2) 0.045(3) 0.004(2) 0.006(2) -0.003(2)
C63 0.022(2) 0.022(2) 0.042(3) 0.002(2) 0.005(2) 0.0012(18)
C64 0.028(2) 0.020(2) 0.051(3) -0.002(2) 0.006(2) -0.0014(19)
C65 0.018(2) 0.025(2) 0.045(3) 0.001(2) 0.004(2) 0.0017(18)
C66 0.020(2) 0.025(2) 0.049(3) 0.006(2) 0.005(2) 0.0006(18)
C67 0.023(2) 0.031(2) 0.044(3) 0.002(2) 0.000(2) 0.0020(19)
C68 0.017(2) 0.025(2) 0.045(3) 0.002(2) 0.001(2) 0.0011(18)
C69 0.037(3) 0.050(3) 0.040(3) 0.008(2) -0.005(2) -0.005(2)
C70 0.045(3) 0.062(4) 0.054(3) 0.005(3) -0.008(3) 0.016(3)
C71 0.039(3) 0.033(3) 0.055(3) -0.005(2) 0.009(2) 0.000(2)
C72 0.095(5) 0.033(3) 0.093(5) 0.015(3) 0.041(4) 0.019(3)
C73 0.037(3) 0.037(3) 0.047(3) 0.004(2) 0.009(2) -0.005(2)
C74 0.107(6) 0.079(5) 0.038(3) 0.018(3) -0.012(3) -0.063(4)
C75 0.064(4) 0.072(4) 0.037(3) 0.004(3) 0.011(3) -0.013(3)
C76 0.069(4) 0.085(5) 0.044(3) -0.020(3) 0.023(3) -0.030(4)
K1 0.0274(5) 0.0312(5) 0.0405(6) 0.0011(4) 0.0038(4) -0.0014(4)
K2 0.0278(5) 0.0285(5) 0.0377(5) 0.0017(4) 0.0061(4) -0.0034(4)
Co1 0.0291(4) 0.0265(4) 0.0322(4) 0.0042(3) 0.0063(3) 0.0036(3)
Co2 0.0268(4) 0.0240(4) 0.0373(4) 0.0034(3) 0.0056(3) -0.0012(3)

loop_
_atom_type_symbol
_atom_type_description
_atom_type_scat_dispersion_real
_atom_type_scat_dispersion_imag
_atom_type_scat_source
C C 0.0181 0.0091 'International Tables Vol C Tables 4.2.6.8 and 6.1.1.4'
H H 0.0000 0.0000 'International Tables Vol C Tables 4.2.6.8 and 6.1.1.4'
O O 0.0492 0.0322 'International Tables Vol C Tables 4.2.6.8 and 6.1.1.4'
K K 0.3868 1.0657 'International Tables Vol C Tables 4.2.6.8 and 6.1.1.4'
Co Co -2.3653 3.6143 'International Tables Vol C Tables 4.2.6.8 and 6.1.1.4'

loop_
_exptl_crystal_face_index_h
_exptl_crystal_face_index_k
_exptl_crystal_face_index_l
_exptl_crystal_face_perp_dist
_exptl_oxdiff_crystal_face_indexfrac_h
_exptl_oxdiff_crystal_face_indexfrac_k
_exptl_oxdiff_crystal_face_indexfrac_l
_exptl_oxdiff_crystal_face_x
_exptl_oxdiff_crystal_face_y
_exptl_oxdiff_crystal_face_z
0 0 -1 0.0358 -0.0000 0.0000 -1.0000 -0.0556 -0.0471 0.0185
0 0 1 0.0541 0.0000 -0.0000 1.0000 0.0556 0.0471 -0.0185
1 0 0 0.1648 1.0000 0.0000 -0.0000 0.0329 0.0333 0.0912
-1 0 0 0.1456 -1.0000 -0.0000 0.0000 -0.0329 -0.0333 -0.0912
0 1 0 0.0221 -0.0000 1.0000 0.0000 0.0498 -0.0573 0.0030
0 -1 0 0.0201 0.0000 -1.0000 -0.0000 -0.0498 0.0573 -0.0030

loop_
_geom_angle_atom_site_label_1
_geom_angle_atom_site_label_2
_geom_angle_atom_site_label_3
_geom_angle
C2 C1 C11 119.5(4)
C2 C1 Co1 64.6(2)
C11 C1 Co1 103.7(3)
C3 C2 C1 116.3(4)
C3 C2 Co1 68.2(3)
C1 C2 Co1 75.6(3)
C2 C3 C4 116.8(4)
C2 C3 Co1 70.5(3)
C4 C3 Co1 75.4(3)
C3 C4 C12 119.2(4)
C3 C4 Co1 63.9(2)
C12 C4 Co1 103.5(3)
C3 C4 K1 149.7(3)
C12 C4 K1 73.5(2)
Co1 C4 K1 86.92(14)
C6 C5 C13 120.9(5)
C5 C6 C7 120.5(5)
C8 C7 C6 120.1(5)
C7 C8 C14 121.5(5)
C11 C9 C14 122.3(4)
C12 C10 C13 121.9(4)
C12 C10 K1 83.0(3)
C13 C10 K1 114.3(3)
C9 C11 C12 119.4(4)
C9 C11 C1 125.3(4)
C12 C11 C1 115.3(4)
C10 C12 C11 119.1(4)
C10 C12 C4 125.7(4)
C11 C12 C4 115.2(4)
C10 C12 K1 72.2(3)
C11 C12 K1 119.1(3)
C4 C12 K1 80.9(2)
C5 C13 C14 118.4(4)
C5 C13 C10 122.6(5)
C14 C13 C10 118.9(4)
C8 C14 C9 123.0(4)
C8 C14 C13 118.6(4)
C9 C14 C13 118.4(4)
C16 C15 C25 120.2(4)
C16 C15 Co1 63.9(3)
C25 C15 Co1 102.2(3)
C16 C15 K1 149.8(3)
C25 C15 K1 76.4(2)
Co1 C15 K1 88.87(14)
C17 C16 C15 116.8(4)
C17 C16 Co1 70.0(3)
C15 C16 Co1 75.5(3)
C18 C17 C16 116.7(4)
C18 C17 Co1 76.2(3)
C16 C17 Co1 68.4(3)
C17 C18 C26 121.7(4)
C17 C18 Co1 64.3(3)
C26 C18 Co1 101.1(3)
C20 C19 C27 121.2(4)
C19 C20 C21 120.3(4)
C22 C21 C20 120.5(4)
C21 C22 C28 120.9(4)
C25 C23 C28 121.8(4)
C25 C23 K1 85.0(3)
C28 C23 K1 115.8(3)
C26 C24 C27 122.4(4)
C23 C25 C15 125.8(4)
C23 C25 C26 118.9(4)
C15 C25 C26 115.2(4)
C23 C25 K1 70.2(2)
C15 C25 K1 77.8(2)
C26 C25 K1 122.5(3)
C24 C26 C18 125.3(4)
C24 C26 C25 119.4(4)
C18 C26 C25 115.3(4)
C19 C27 C24 123.0(4)
C19 C27 C28 118.4(4)
C24 C27 C28 118.5(4)
C22 C28 C27 118.5(4)
C22 C28 C23 122.6(4)
C27 C28 C23 118.9(4)
O11 C29 O1 25.2(7)
O11 C29 C30 114.6(11)
O1 C29 C30 109.9(4)
O2 C30 C29 109.6(5)
O2 C30 O12 20.6(7)
C29 C30 O12 119.6(10)
O2 C30 K1 46.4(3)
C29 C30 K1 81.5(3)
O12 C30 K1 41.8(9)
O1 C31 O11 24.6(6)
O12 C32 O2 24.7(7)
O13 C33 O3 25.4(5)
O13 C33 C34 117.0(7)
O3 C33 C34 112.9(4)
O14 C34 O4 26.6(5)
O14 C34 C33 120.6(7)
O4 C34 C33 112.9(4)
O3 C35 O13 24.4(5)
O4 C36 O14 25.5(5)
C42 C41 C51 118.8(4)
C42 C41 Co2 63.6(3)
C51 C41 Co2 101.7(3)
C43 C42 C41 117.4(4)
C43 C42 Co2 68.3(3)
C41 C42 Co2 76.5(3)
C42 C43 C44 117.1(4)
C42 C43 Co2 70.4(3)
C44 C43 Co2 76.1(3)
C43 C44 C52 119.2(4)
C43 C44 Co2 63.4(2)
C52 C44 Co2 103.0(3)
C43 C44 K2 148.6(3)
C52 C44 K2 76.0(2)
Co2 C44 K2 87.20(14)
C46 C45 C53 121.8(5)
C45 C46 C47 120.0(5)
C48 C47 C46 120.4(5)
C47 C48 C54 120.6(5)
C51 C49 C54 121.4(4)
C52 C50 C53 121.9(4)
C52 C50 K2 82.0(3)
C53 C50 K2 115.8(3)
C49 C51 C52 119.1(4)
C49 C51 C41 124.2(4)
C52 C51 C41 116.6(4)
C50 C52 C51 119.7(4)
C50 C52 C44 125.0(4)
C51 C52 C44 115.2(4)
C50 C52 K2 73.2(3)
C51 C52 K2 120.4(3)
C44 C52 K2 78.1(2)
C45 C53 C54 118.8(4)
C45 C53 C50 122.9(4)
C54 C53 C50 118.3(4)
C53 C54 C48 118.5(5)
C53 C54 C49 119.5(4)
C48 C54 C49 122.0(5)
C56 C55 C65 120.5(4)
C56 C55 Co2 63.8(2)
C65 C55 Co2 101.5(3)
C56 C55 K2 147.7(3)
C65 C55 K2 77.5(2)
Co2 C55 K2 87.36(14)
C57 C56 C55 117.2(4)
C57 C56 Co2 70.3(3)
C55 C56 Co2 75.7(3)
C56 C57 C58 116.7(4)
C56 C57 Co2 68.3(2)
C58 C57 Co2 76.0(3)
C57 C58 C66 121.3(4)
C57 C58 Co2 64.4(3)
C66 C58 Co2 101.2(3)
C60 C59 C67 121.2(5)
C59 C60 C61 120.1(5)
C62 C61 C60 120.2(5)
C61 C62 C68 121.8(4)
C65 C63 C68 122.7(4)
C65 C63 K2 83.8(3)
C68 C63 K2 117.3(3)
C66 C64 C67 122.7(4)
C63 C65 C66 119.1(4)
C63 C65 C55 126.0(4)
C66 C65 C55 114.7(4)
C63 C65 K2 71.7(2)
C66 C65 K2 123.9(3)
C55 C65 K2 76.5(2)
C64 C66 C58 125.4(4)
C64 C66 C65 118.8(4)
C58 C66 C65 115.8(4)
C64 C67 C59 122.9(4)
C64 C67 C68 118.5(4)
C59 C67 C68 118.6(4)
C62 C68 C63 123.8(4)
C62 C68 C67 118.2(4)
C63 C68 C67 118.0(4)
O5 C69 O15 24.2(6)
O5 C69 C70 117.8(7)
O15 C69 C70 111.7(4)
O6 C70 O16 22.9(6)
O6 C70 C69 105.8(8)
O16 C70 C69 113.5(5)
O15 C71 O5 23.7(5)
O16 C72 O6 19.8(5)
O7 C73 C74 111.8(5)
O7 C73 O17 28.7(3)
C74 C73 O17 117.9(5)
O18 C74 O8 27.8(4)
O18 C74 C73 120.2(6)
O8 C74 C73 120.1(5)
O17 C75 O7 28.3(3)
O8 C76 O18 25.1(3)
C31 O1 C29 110.9(4)
C31 O1 K1 120.2(3)
C29 O1 K1 118.4(3)
C30 O2 C32 114.5(5)
C30 O2 K1 112.6(4)
C32 O2 K1 113.7(4)
C29 O11 C31 113.4(16)
C29 O11 K1 121.6(13)
C31 O11 K1 116.5(12)
C32 O12 C30 107.8(17)
C32 O12 K1 139.1(16)
C30 O12 K1 112.7(13)
C33 O3 C35 111.5(4)
C33 O3 K1 119.0(3)
C35 O3 K1 124.7(3)
C34 O4 C36 110.3(4)
C34 O4 K1 114.1(3)
C36 O4 K1 114.2(3)
C33 O13 C35 110.8(11)
C33 O13 K1 116.0(8)
C35 O13 K1 118.3(8)
C34 O14 C36 112.2(10)
C34 O14 K1 123.5(8)
C36 O14 K1 121.4(8)
C69 O5 C71 113.6(10)
C69 O5 K2 119.9(8)
C71 O5 K2 116.7(8)
C70 O6 C72 106.3(11)
C70 O6 K2 100.1(8)
C72 O6 K2 98.4(7)
C71 O15 C69 111.7(4)
C71 O15 K2 120.4(3)
C69 O15 K2 120.0(3)
C72 O16 C70 115.2(5)
C72 O16 K2 120.8(4)
C70 O16 K2 114.7(3)
C73 O7 C75 109.3(5)
C73 O7 K2 114.1(3)
C75 O7 K2 116.9(4)
C74 O8 C76 112.8(5)
C74 O8 K2 119.5(4)
C76 O8 K2 122.4(4)
C75 O17 C73 111.4(6)
C75 O17 K2 124.6(5)
C73 O17 K2 117.7(5)
C74 O18 C76 113.4(7)
C74 O18 K2 118.8(6)
C76 O18 K2 110.9(5)
O12 K1 O14 103.9(6)
O12 K1 O1 67.6(5)
O14 K1 O1 171.4(3)
O12 K1 O11 65.6(7)
O14 K1 O11 162.1(5)
O1 K1 O11 12.9(3)
O12 K1 O4 91.4(5)
O14 K1 O4 13.2(3)
O1 K1 O4 158.83(15)
O11 K1 O4 154.6(5)
O12 K1 O2 12.2(4)
O14 K1 O2 111.2(3)
O1 K1 O2 60.15(13)
O11 K1 O2 56.0(5)
O4 K1 O2 99.60(15)
O12 K1 O3 75.6(6)
O14 K1 O3 60.1(3)
O1 K1 O3 114.67(14)
O11 K1 O3 102.3(4)
O4 K1 O3 59.38(13)
O2 K1 O3 72.77(14)
O12 K1 O13 65.1(7)
O14 K1 O13 60.1(4)
O1 K1 O13 113.2(3)
O11 K1 O13 102.0(5)
O4 K1 O13 56.2(3)
O2 K1 O13 63.9(3)
O3 K1 O13 12.2(3)
O12 K1 C23 135.7(5)
O14 K1 C23 91.0(3)
O1 K1 C23 94.26(13)
O11 K1 C23 87.8(5)
O4 K1 C23 103.21(14)
O2 K1 C23 124.28(14)
O3 K1 C23 76.62(14)
O13 K1 C23 88.8(3)
O12 K1 C10 78.4(5)
O14 K1 C10 97.9(3)
O1 K1 C10 82.13(14)
O11 K1 C10 94.2(4)
O4 K1 C10 91.37(13)
O2 K1 C10 87.33(14)
O3 K1 C10 139.76(14)
O13 K1 C10 128.3(3)
C23 K1 C10 141.16(12)
O12 K1 C12 102.6(5)
O14 K1 C12 97.8(3)
O1 K1 C12 85.85(13)
O11 K1 C12 98.7(4)
O4 K1 C12 96.70(12)
O2 K1 C12 110.20(13)
O3 K1 C12 155.66(13)
O13 K1 C12 147.8(3)
C23 K1 C12 116.56(12)
C10 K1 C12 24.86(11)
O12 K1 C25 157.1(4)
O14 K1 C25 91.4(3)
O1 K1 C25 96.26(12)
O11 K1 C25 95.0(5)
O4 K1 C25 104.63(14)
O2 K1 C25 144.88(14)
O3 K1 C25 98.27(14)
O13 K1 C25 110.4(3)
C23 K1 C25 24.85(11)
C10 K1 C25 116.74(12)
C12 K1 C25 91.94(11)
O8 K2 O15 174.41(17)
O8 K2 O5 164.0(4)
O15 K2 O5 12.4(3)
O8 K2 O17 62.1(2)
O15 K2 O17 113.7(2)
O5 K2 O17 101.9(4)
O8 K2 O16 113.62(18)
O15 K2 O16 61.05(14)
O5 K2 O16 58.9(3)
O17 K2 O16 76.8(2)
O8 K2 O18 13.28(16)
O15 K2 O18 161.9(2)
O5 K2 O18 157.1(4)
O17 K2 O18 60.0(2)
O16 K2 O18 100.9(2)
O8 K2 O7 60.74(16)
O15 K2 O7 114.19(16)
O5 K2 O7 103.8(3)
O17 K2 O7 14.47(16)
O16 K2 O7 66.91(16)
O18 K2 O7 55.0(2)
O8 K2 O6 116.5(3)
O15 K2 O6 57.9(3)
O5 K2 O6 53.9(4)
O17 K2 O6 72.6(4)
O16 K2 O6 8.7(3)
O18 K2 O6 104.6(4)
O7 K2 O6 64.4(3)
O8 K2 C63 90.43(17)
O15 K2 C63 91.91(13)
O5 K2 C63 85.0(3)
O17 K2 C63 75.1(2)
O16 K2 C63 127.52(15)
O18 K2 C63 101.9(2)
O7 K2 C63 89.58(17)
O6 K2 C63 118.8(3)
O8 K2 C50 96.07(15)
O15 K2 C50 85.22(16)
O5 K2 C50 97.0(3)
O17 K2 C50 140.3(2)
O16 K2 C50 83.88(15)
O18 K2 C50 90.99(19)
O7 K2 C50 126.36(17)
O6 K2 C50 91.7(3)
C63 K2 C50 141.64(12)
O8 K2 C52 95.42(14)
O15 K2 C52 88.04(15)
O5 K2 C52 100.3(3)
O17 K2 C52 155.6(2)
O16 K2 C52 106.75(14)
O18 K2 C52 95.95(18)
O7 K2 C52 145.49(16)
O6 K2 C52 113.8(3)
C63 K2 C52 116.96(12)
C50 K2 C52 24.87(11)
O8 K2 C55 70.61(17)
O15 K2 C55 114.54(12)
O5 K2 C55 115.7(3)
O17 K2 C55 101.9(2)
O16 K2 C55 173.56(15)
O18 K2 C55 83.6(2)
O7 K2 C55 112.96(15)
O6 K2 C55 165.1(3)
C63 K2 C55 46.46(12)
C50 K2 C55 100.72(12)
C52 K2 C55 77.10(11)
C3 Co1 C16 162.67(19)
C3 Co1 C17 124.54(19)
C16 Co1 C17 41.61(19)
C3 Co1 C2 41.32(18)
C16 Co1 C2 125.66(19)
C17 Co1 C2 109.21(19)
C3 Co1 C4 40.70(17)
C16 Co1 C4 156.42(18)
C17 Co1 C4 156.06(19)
C2 Co1 C4 71.53(18)
C3 Co1 C15 156.18(18)
C16 Co1 C15 40.55(17)
C17 Co1 C15 71.70(18)
C2 Co1 C15 157.38(19)
C4 Co1 C15 117.23(17)
C3 Co1 C1 71.03(18)
C16 Co1 C1 105.16(19)
C17 Co1 C1 119.01(18)
C2 Co1 C1 39.81(18)
C4 Co1 C1 77.61(17)
C15 Co1 C1 118.97(18)
C3 Co1 C18 103.75(18)
C16 Co1 C18 70.96(18)
C17 Co1 C18 39.46(18)
C2 Co1 C18 117.98(18)
C4 Co1 C18 117.97(17)
C15 Co1 C18 77.76(17)
C1 Co1 C18 150.69(17)
C3 Co1 K1 100.04(13)
C16 Co1 K1 97.29(13)
C17 Co1 K1 125.55(14)
C2 Co1 K1 125.20(13)
C4 Co1 K1 59.69(12)
C15 Co1 K1 57.63(12)
C1 Co1 K1 102.91(12)
C18 Co1 K1 106.40(12)
C43 Co2 C56 163.41(19)
C43 Co2 C42 41.24(18)
C56 Co2 C42 126.53(19)
C43 Co2 C57 124.63(19)
C56 Co2 C57 41.36(18)
C42 Co2 C57 107.74(19)
C43 Co2 C55 155.03(19)
C56 Co2 C55 40.44(17)
C42 Co2 C55 160.11(19)
C57 Co2 C55 71.49(18)
C43 Co2 C44 40.47(18)
C56 Co2 C44 155.97(18)
C42 Co2 C44 71.25(18)
C57 Co2 C44 157.62(19)
C55 Co2 C44 117.30(17)
C43 Co2 C58 102.67(19)
C56 Co2 C58 70.89(18)
C42 Co2 C58 114.79(18)
C57 Co2 C58 39.55(18)
C55 Co2 C58 77.84(17)
C44 Co2 C58 119.44(17)
C43 Co2 C41 71.20(18)
C56 Co2 C41 105.41(18)
C42 Co2 C41 39.84(18)
C57 Co2 C41 116.36(19)
C55 Co2 C41 121.70(18)
C44 Co2 C41 77.84(17)
C58 Co2 C41 146.69(17)
C43 Co2 K2 98.59(14)
C56 Co2 K2 97.96(13)
C42 Co2 K2 125.36(14)
C57 Co2 K2 126.90(14)
C55 Co2 K2 58.63(12)
C44 Co2 K2 58.76(12)
C58 Co2 K2 108.26(12)
C41 Co2 K2 105.04(12)

loop_
_geom_bond_atom_site_label_1
_geom_bond_atom_site_label_2
_geom_bond_distance
C1 C2 1.421(6)
C1 C11 1.446(6)
C1 Co1 2.150(5)
C2 C3 1.405(6)
C2 Co1 2.006(5)
C3 C4 1.434(6)
C3 Co1 1.976(5)
C4 C12 1.458(6)
C4 Co1 2.129(4)
C4 K1 3.339(5)
C5 C6 1.375(7)
C5 C13 1.410(6)
C6 C7 1.385(7)
C7 C8 1.363(7)
C8 C14 1.407(6)
C9 C11 1.374(6)
C9 C14 1.418(6)
C10 C12 1.373(6)
C10 C13 1.426(6)
C10 K1 3.110(5)
C11 C12 1.442(6)
C12 K1 3.242(4)
C13 C14 1.420(6)
C15 C16 1.432(6)
C15 C25 1.452(6)
C15 Co1 2.132(5)
C15 K1 3.263(4)
C16 C17 1.412(7)
C16 Co1 1.978(5)
C17 C18 1.410(7)
C17 Co1 1.999(5)
C18 C26 1.445(6)
C18 Co1 2.154(4)
C19 C20 1.366(7)
C19 C27 1.411(6)
C20 C21 1.383(7)
C21 C22 1.368(6)
C22 C28 1.414(6)
C23 C25 1.368(6)
C23 C28 1.432(6)
C23 K1 3.063(4)
C24 C26 1.368(6)
C24 C27 1.413(6)
C25 C26 1.454(6)
C25 K1 3.243(4)
C27 C28 1.419(6)
C29 O11 1.34(2)
C29 O1 1.433(6)
C29 C30 1.468(8)
C30 O2 1.371(7)
C30 O12 1.65(2)
C30 K1 3.534(5)
C31 O1 1.406(7)
C31 O11 1.46(2)
C32 O12 1.27(3)
C32 O2 1.446(8)
C33 O13 1.369(16)
C33 O3 1.399(7)
C33 C34 1.448(6)
C34 O14 1.363(15)
C34 O4 1.397(6)
C35 O3 1.414(6)
C35 O13 1.454(15)
C36 O4 1.441(6)
C36 O14 1.445(15)
C41 C42 1.426(6)
C41 C51 1.445(6)
C41 Co2 2.165(5)
C42 C43 1.396(6)
C42 Co2 1.995(5)
C43 C44 1.428(6)
C43 Co2 1.968(4)
C44 C52 1.458(6)
C44 Co2 2.136(5)
C44 K2 3.262(5)
C45 C46 1.359(7)
C45 C53 1.406(6)
C46 C47 1.391(8)
C47 C48 1.379(8)
C48 C54 1.419(7)
C49 C51 1.383(6)
C49 C54 1.423(7)
C50 C52 1.374(6)
C50 C53 1.425(6)
C50 K2 3.127(5)
C51 C52 1.435(6)
C52 K2 3.235(4)
C53 C54 1.413(6)
C55 C56 1.428(6)
C55 C65 1.465(6)
C55 Co2 2.134(5)
C55 K2 3.257(5)
C56 C57 1.406(6)
C56 Co2 1.976(4)
C57 C58 1.414(6)
C57 Co2 2.003(5)
C58 C66 1.442(6)
C58 Co2 2.155(4)
C59 C60 1.365(7)
C59 C67 1.413(6)
C60 C61 1.402(7)
C61 C62 1.361(7)
C62 C68 1.405(6)
C63 C65 1.362(6)
C63 C68 1.424(6)
C63 K2 3.124(4)
C64 C66 1.371(6)
C64 C67 1.413(6)
C65 C66 1.453(6)
C65 K2 3.270(4)
C67 C68 1.432(6)
C69 O5 1.367(15)
C69 O15 1.421(6)
C69 C70 1.454(7)
C70 O6 1.355(18)
C70 O16 1.405(7)
C71 O15 1.415(6)
C71 O5 1.438(15)
C72 O16 1.397(7)
C72 O6 1.597(18)
C73 O7 1.410(7)
C73 C74 1.426(7)
C73 O17 1.433(9)
C74 O18 1.245(9)
C74 O8 1.379(8)
C75 O17 1.406(9)
C75 O7 1.464(7)
C76 O8 1.401(7)
C76 O18 1.520(9)
O1 K1 2.712(4)
O2 K1 2.772(5)
O11 K1 2.74(2)
O12 K1 2.55(3)
O3 K1 2.801(4)
O4 K1 2.767(4)
O13 K1 2.877(15)
O14 K1 2.636(15)
O5 K2 2.736(14)
O6 K2 3.089(17)
O15 K2 2.689(4)
O16 K2 2.761(5)
O7 K2 2.820(5)
O8 K2 2.682(5)
O17 K2 2.736(8)
O18 K2 2.798(8)
